data_9017217
loop_
_publ_author_name
'Angel, R. J.'
'Ross, N. L.'
'Zhao, J.'
'Sochalski-Kolbus L'
'Kruger, H.'
'Schmidt, B. C.'

_publ_section_title
;
 Structural controls on the anisotropy of tetrahedral frameworks:
 the example of monoclinic feldspars
 Note: T = 293 K, Sample H003_RT
;
_journal_name_full 'European Journal of Mineralogy'
_journal_page_first 597
_journal_page_last 614
_journal_volume 25
_journal_year 2013
_chemical_compound_source Unknown
_chemical_formula_sum 'Al K0.92 Na0.08 O8 Si3'
_chemical_name_mineral Orthoclase
_space_group_IT_number 12
_space_group_name_Hall '-C 2y'
_space_group_name_H-M_alt 'C 1 2/m 1'
_symmetry_space_group_name_H-M 'C 1 2/m 1'
_cell_angle_alpha 90
_cell_angle_beta 116.023
_cell_angle_gamma 90
_cell_formula_units_Z 4
_cell_length_a 8.5752
_cell_length_b 12.9860
_cell_length_c 7.2013
_cell_volume 720.619
_database_code_amcsd 0020542
_diffrn_ambient_temperature 293
_exptl_crystal_density_diffrn 2.554
_cod_data_source_file inputs/fixed/downloads/08/08586.cif
_cod_data_source_block 08586
_cod_original_formula_sum '(K.92 Na.08) (Si3 Al) O8'
_cod_database_code 9017217

loop_
_space_group_symop_operation_xyz
x,y,z
1/2+x,1/2+y,z
x,-y,z
1/2+x,1/2-y,z
-x,y,-z
1/2-x,1/2+y,-z
-x,-y,-z
1/2-x,1/2-y,-z

loop_
_atom_site_aniso_label
_atom_site_aniso_U_11
_atom_site_aniso_U_22
_atom_site_aniso_U_33
_atom_site_aniso_U_12
_atom_site_aniso_U_13
_atom_site_aniso_U_23
K 0.02290 0.03810 0.03230 0.00000 0.00930 0.00000
Na 0.02290 0.03810 0.03230 0.00000 0.00930 0.00000
SiT1 0.01600 0.01510 0.01370 -0.00226 0.00729 -0.00138
AlT1A 0.01600 0.01510 0.01370 -0.00226 0.00729 -0.00138
SiT2 0.01550 0.01360 0.01530 -0.00001 0.00667 0.00042
AlT2A 0.01550 0.01360 0.01530 -0.00001 0.00667 0.00042
OA1 0.02830 0.02280 0.02460 0.00000 0.01270 0.00000
OA2 0.02590 0.01640 0.02650 0.00000 0.00520 0.00000
OB 0.02650 0.03530 0.03040 -0.00200 0.01740 0.00250
OC 0.02050 0.02170 0.02470 -0.00240 0.00850 -0.00280
OD 0.02490 0.02430 0.01700 0.00110 0.00460 0.00110

loop_
_atom_site_label
_atom_site_fract_x
_atom_site_fract_y
_atom_site_fract_z
_atom_site_occupancy
_atom_site_U_iso_or_equiv
_atom_site_type_symbol
_atom_site_attached_hydrogens
K 0.28485 0.00000 0.13820 0.92000 0.03210 K 0
Na 0.28485 0.00000 0.13820 0.08000 0.03210 Na 0
SiT1 0.00927 0.18479 0.22406 0.62000 0.01464 Si 0
AlT1A 0.00927 0.18479 0.22406 0.38000 0.01464 Al 0
SiT2 0.70902 0.11769 0.34450 0.88000 0.01482 Si 0
AlT2A 0.70902 0.11769 0.34450 0.12000 0.01482 Al 0
OA1 0.00000 0.14606 0.00000 1.00000 0.02480 O 0
OA2 0.63800 0.00000 0.28540 1.00000 0.02520 O 0
OB 0.82683 0.14641 0.22780 1.00000 0.02890 O 0
OC 0.03505 0.31152 0.25930 1.00000 0.02280 O 0
OD 0.18076 0.12584 0.40681 1.00000 0.02370 O 0

loop_
_cod_changelog_entry_id
_cod_changelog_entry_author
_cod_changelog_entry_date
_cod_changelog_entry_text
1
;cod-tools version 3.8.0
Id: cif_guess_AMCSD_atom_types 9581 2023-05-17 12:35:41Z saulius
;
2023-05-23T09:20:23+03:00
;Derived atom types and hydrogen counts
from atom names that follow the AMCSD naming convention
(Wat == water, O-H == hydroxyl).
;

loop_
_cod_related_entry_id
_cod_related_entry_database
_cod_related_entry_code
1 AMCSD 0020542
